data_1518466
loop_
_publ_author_name
'McDonald, Benjamin R.'
'Nibbs, Antoinette E.'
'Scheidt, Karl A.'

_publ_section_title
;
 A biomimetic strategy to access the silybins: total synthesis of
 (-)-isosilybin a.
;
_journal_issue 1
_journal_name_full 'Organic letters'
_journal_page_first 98
_journal_page_last 101
_journal_paper_doi 10.1021/ol503303w
_journal_volume 17
_journal_year 2015
_chemical_formula_moiety '0.5(C49 H53.04 O14)'
_chemical_formula_sum 'C24.5 H26.52 O7'
_chemical_formula_weight 432.97
_chemical_name_systematic
;
 ?
;
_space_group_crystal_system monoclinic
_space_group_IT_number 5
_space_group_name_Hall 'C 2y'
_space_group_name_H-M_alt 'C 1 2 1'
_symmetry_space_group_name_Hall 'C 2y'
_symmetry_space_group_name_H-M 'C 1 2 1'
_atom_sites_solution_hydrogens geom
_atom_sites_solution_primary direct
_audit_creation_date 2014-09-13
_audit_creation_method
;
Olex2 1.2
(compiled 2014.08.28 svn.r2986 for OlexSys, GUI svn.r4874)
;
_cell_angle_alpha 90
_cell_angle_beta 95.331(7)
_cell_angle_gamma 90
_cell_formula_units_Z 8
_cell_length_a 43.491(4)
_cell_length_b 5.5109(5)
_cell_length_c 18.3225(15)
_cell_measurement_reflns_used 5345
_cell_measurement_temperature 100(2)
_cell_measurement_theta_max 58.39
_cell_measurement_theta_min 4.08
_cell_volume 4372.4(7)
_computing_cell_refinement 'SAINT V7.23A (Bruker, 2005)'
_computing_data_collection 'APEX2 V2.1-4 (Bruker, 2007)'
_computing_data_reduction 'Bruker SAINT'
_computing_molecular_graphics 'Olex2 (Dolomanov et al., 2009)'
_computing_publication_material 'Olex2 (Dolomanov et al., 2009)'
_computing_structure_refinement 'ShelXL (Sheldrick, 2008)'
_computing_structure_solution 'ShelXS (Sheldrick, 2008)'
_diffrn_ambient_temperature 100.09
_diffrn_detector_area_resol_mean 8
_diffrn_measured_fraction_theta_full 0.982
_diffrn_measured_fraction_theta_max 0.982
_diffrn_measurement_device_type 'Bruker Kappa APEX CCD area detector'
_diffrn_measurement_method '\w and \f scans'
_diffrn_radiation_monochromator 'Quazar optics'
_diffrn_radiation_type CuK\a
_diffrn_radiation_wavelength 1.54178
_diffrn_reflns_av_R_equivalents 0.0690
_diffrn_reflns_av_unetI/netI 0.0674
_diffrn_reflns_Laue_measured_fraction_full 0.982
_diffrn_reflns_Laue_measured_fraction_max 0.982
_diffrn_reflns_limit_h_max 48
_diffrn_reflns_limit_h_min -48
_diffrn_reflns_limit_k_max 5
_diffrn_reflns_limit_k_min -6
_diffrn_reflns_limit_l_max 20
_diffrn_reflns_limit_l_min -18
_diffrn_reflns_number 19480
_diffrn_reflns_point_group_measured_fraction_full 0.914
_diffrn_reflns_point_group_measured_fraction_max 0.914
_diffrn_reflns_theta_full 58.931
_diffrn_reflns_theta_max 58.931
_diffrn_reflns_theta_min 2.040
_diffrn_source microsource
_diffrn_standards_number 0
_exptl_absorpt_coefficient_mu 0.796
_exptl_absorpt_correction_T_max 0.7516
_exptl_absorpt_correction_T_min 0.5975
_exptl_absorpt_correction_type multi-scan
_exptl_absorpt_process_details
;
SADABS-2008/1 (Bruker,2008) was used for absorption correction.
wR2(int) was 0.0955 before and 0.0568 after correction.
The Ratio of minimum to maximum transmission is 0.7950.
The \l/2 correction factor is 0.0015.
;
_exptl_crystal_colour colourless
_exptl_crystal_density_diffrn 1.315
_exptl_crystal_description plate
_exptl_crystal_F_000 1836
_exptl_crystal_size_max 0.629
_exptl_crystal_size_mid 0.163
_exptl_crystal_size_min 0.02
_refine_diff_density_max 0.890
_refine_diff_density_min -0.380
_refine_diff_density_rms 0.112
_refine_ls_abs_structure_details
;
 Flack x determined using 1410 quotients [(I+)-(I-)]/[(I+)+(I-)]
 (Parsons and Flack (2004), Acta Cryst. A60, s61).
;
_refine_ls_abs_structure_Flack 0.0(3)
_refine_ls_extinction_method none
_refine_ls_goodness_of_fit_ref 1.053
_refine_ls_hydrogen_treatment constr
_refine_ls_matrix_type full
_refine_ls_number_parameters 614
_refine_ls_number_reflns 5740
_refine_ls_number_restraints 1
_refine_ls_restrained_S_all 1.053
_refine_ls_R_factor_all 0.1121
_refine_ls_R_factor_gt 0.0768
_refine_ls_shift/su_max 0.001
_refine_ls_shift/su_mean 0.000
_refine_ls_structure_factor_coef Fsqd
_refine_ls_weighting_details
;
 w=1/[\s^2^(Fo^2^)+(0.1639P)^2^+1.4312P]
 where P=(Fo^2^+2Fc^2^)/3
;
_refine_ls_weighting_scheme calc
_refine_ls_wR_factor_gt 0.2036
_refine_ls_wR_factor_ref 0.2394
_reflns_Friedel_coverage 0.656
_reflns_Friedel_fraction_full 0.826
_reflns_Friedel_fraction_max 0.826
_reflns_number_gt 4182
_reflns_number_total 5740
_reflns_threshold_expression 'I > 2\s(I)'
_cod_data_source_file ol503303w_si_002.cif
_cod_data_source_block n0698_0m
_cod_depositor_comments 'Adding full bibliography for 1518466.cif.'
_cod_original_formula_sum 'C24.50 H26.52 O7'
_cod_database_code 1518466
_shelxl_version_number 2012-9
_shelx_space_group_comment
;
The symmetry employed for this shelxl refinement is uniquely defined
by the following loop, which should always be used as a source of
symmetry information in preference to the above space-group names.
They are only intended as comments.
;
_shelx_estimated_absorpt_t_max 0.984
_shelx_estimated_absorpt_t_min 0.635
_olex2_refinement_description
;
1. Fixed Uiso
 At 1.2 times of:
  All C(H) groups, All C(H,H) groups
 At 1.5 times of:
  All C(H,H,H) groups, All O(H) groups
2. Others
 Sof(H11A)=Sof(C48)=Sof(H48A)=Sof(H48B)=Sof(C49)=Sof(H49)=Sof(C50)=Sof(H50)=
 Sof(C51)=Sof(H51A)=Sof(H51B)=1-FVAR(1)
 Sof(H11)=Sof(C43)=Sof(H43)=Sof(C44)=Sof(H44)=Sof(C46)=Sof(H46)=Sof(C47)=
 Sof(H47)=FVAR(1)
3.a Ternary CH refined with riding coordinates:
 C15(H15), C23(H23), C24(H24)
3.b Secondary CH2 refined with riding coordinates:
 C6(H6A,H6B), C18(H18A,H18B), C22(H22A,H22B), C41(H41A,H41B), C48(H48A,H48B),
 C51(H51A,H51B)
3.c Aromatic/amide H refined with riding coordinates:
 C1A(H1A), C1B(H1B), C4(H4), C8(H8), C10(H10), C11(H11), C11(H11A), C12(H12),
 C14(H14), C16(H16), C17(H17), C21(H21), C26(H26), C29(H29), C30(H30), C43(H43),
  C44(H44), C46(H46), C47(H47), C49(H49), C50(H50)
3.d Idealised Me refined as rotating group:
 C33(H33A,H33B,H33C), C34(H34A,H34B,H34C), C35(H35A,H35B,H35C), C38(H38A,H38B,
 H38C), C39(H39A,H39B,H39C), C40(H40A,H40B,H40C), C45(H45A,H45B,H45C)
3.e Idealised tetrahedral OH refined as rotating group:
 O1(H1), O5(H5)
;
_olex2_submission_special_instructions 'No special instructions were received'

loop_
_space_group_symop_operation_xyz
'x, y, z'
'-x, y, -z'
'x+1/2, y+1/2, z'
'-x+1/2, y+1/2, -z'

loop_
_atom_site_label
_atom_site_type_symbol
_atom_site_fract_x
_atom_site_fract_y
_atom_site_fract_z
_atom_site_U_iso_or_equiv
_atom_site_adp_type
_atom_site_occupancy
_atom_site_site_symmetry_order
_atom_site_calc_flag
_atom_site_refinement_flags_posn
_atom_site_refinement_flags_occupancy
_atom_site_disorder_assembly
_atom_site_disorder_group
O1 O 0.77935(15) -0.2659(14) 0.0009(3) 0.0568(17) Uani 1 1 d . . . .
H1 H 0.7657 -0.3060 0.0280 0.085 Uiso 1 1 calc GR . . .
O2 O 0.79662(13) 0.3447(12) 0.1844(3) 0.0468(16) Uani 1 1 d . . . .
O3 O 0.86270(13) 0.2875(12) -0.0031(3) 0.0467(16) Uani 1 1 d . . . .
O4 O 0.74426(15) -0.2253(15) 0.1002(3) 0.064(2) Uani 1 1 d . . . .
O5 O 0.68886(16) 0.0208(19) 0.1319(3) 0.081(3) Uani 1 1 d . . . .
H5 H 0.6980 -0.0134 0.0948 0.121 Uiso 1 1 calc GR . . .
O6 O 0.6365(2) 0.6181(15) 0.2684(3) 0.083(3) Uani 1 1 d . . . .
O7 O 0.66061(13) 0.5550(15) 0.4220(3) 0.061(2) Uani 1 1 d . . . .
O8 O 0.5824(2) 0.7654(15) 0.3587(4) 0.088(3) Uani 1 1 d . . . .
O9 O 0.5379(3) 0.9397(17) 0.3253(4) 0.100(3) Uani 1 1 d . . . .
O10 O 0.5784(3) 1.1633(18) 0.3448(4) 0.101(3) Uani 1 1 d . . . .
O11 O 0.56288(14) 0.2141(12) 0.5958(3) 0.0510(16) Uani 1 1 d . . . .
O12 O 0.58219(13) 0.5420(11) 0.6964(3) 0.0439(15) Uani 1 1 d . . . .
O13 O 0.61359(14) 0.2379(12) 0.7393(3) 0.0472(15) Uani 1 1 d . . . .
O14 O 0.57180(13) 0.3666(11) 0.7943(3) 0.0428(15) Uani 1 1 d . . . .
C1 C 0.7953(2) -0.0753(17) 0.0306(4) 0.043(2) Uani 1 1 d . . . .
C1A C 0.7094(3) 0.140(5) 0.3256(6) 0.152(10) Uani 1 1 d . . . .
H1A H 0.7261 0.0323 0.3382 0.182 Uiso 1 1 calc R . . .
C1B C 0.6961(3) 0.272(4) 0.3795(6) 0.131(8) Uani 1 1 d . . . .
H1B H 0.7039 0.2479 0.4292 0.157 Uiso 1 1 calc R . . .
C2 C 0.7856(2) 0.0416(19) 0.0936(4) 0.045(2) Uani 1 1 d . . . .
C3 C 0.80478(19) 0.2376(17) 0.1222(4) 0.041(2) Uani 1 1 d . . . .
C4 C 0.8300(2) 0.3114(18) 0.0890(4) 0.042(2) Uani 1 1 d . . . .
H4 H 0.8423 0.4416 0.1092 0.051 Uiso 1 1 calc R . . .
C5 C 0.83759(19) 0.1954(17) 0.0253(4) 0.040(2) Uani 1 1 d . . . .
C6 C 0.8720(2) 0.1828(19) -0.0700(4) 0.047(2) Uani 1 1 d . . . .
H6A H 0.8552 0.1978 -0.1100 0.057 Uiso 1 1 calc R . . .
H6B H 0.8771 0.0088 -0.0627 0.057 Uiso 1 1 calc R . . .
C7 C 0.9002(2) 0.3221(18) -0.0885(4) 0.046(2) Uani 1 1 d . . . .
C8 C 0.9297(2) 0.252(2) -0.0632(5) 0.051(2) Uani 1 1 d . . . .
H8 H 0.9327 0.1103 -0.0339 0.062 Uiso 1 1 calc R . . .
C9 C 0.6976(2) 0.168(3) 0.2529(5) 0.070(4) Uani 1 1 d . . . .
C10 C 0.9549(2) 0.385(2) -0.0799(5) 0.056(3) Uani 1 1 d . . . .
H10 H 0.9752 0.3350 -0.0626 0.068 Uiso 1 1 calc R . . .
C11 C 0.7790(3) 0.760(3) 0.4148(5) 0.074(3) Uani 1 1 d . . . .
H11 H 0.7720 0.8089 0.4601 0.088 Uiso 0.482(14) 1 calc R P A 1
H11A H 0.7652 0.8119 0.4490 0.088 Uiso 0.518(14) 1 calc R P A 2
C12 C 0.8963(2) 0.533(2) -0.1297(4) 0.053(3) Uani 1 1 d . . . .
H12 H 0.8761 0.5872 -0.1463 0.064 Uiso 1 1 calc R . . .
C13 C 0.7573(2) -0.032(2) 0.1240(5) 0.050(3) Uani 1 1 d . . . .
C14 C 0.9506(3) 0.590(2) -0.1213(5) 0.060(3) Uani 1 1 d . . . .
H14 H 0.9680 0.6818 -0.1331 0.073 Uiso 1 1 calc R . . .
C15 C 0.7102(2) 0.019(3) 0.1947(5) 0.075(4) Uani 1 1 d . . . .
H15 H 0.7129 -0.1522 0.2126 0.090 Uiso 1 1 calc R . . .
C16 C 0.8201(2) -0.0018(18) -0.0034(4) 0.043(2) Uani 1 1 d . . . .
H16 H 0.8256 -0.0831 -0.0460 0.052 Uiso 1 1 calc R . . .
C17 C 0.9214(3) 0.6629(19) -0.1463(5) 0.060(3) Uani 1 1 d . . . .
H17 H 0.9186 0.8053 -0.1754 0.072 Uiso 1 1 calc R . . .
C18 C 0.7415(2) 0.118(2) 0.1780(5) 0.059(3) Uani 1 1 d . . . .
H18A H 0.7387 0.2847 0.1586 0.071 Uiso 1 1 calc R . . .
H18B H 0.7551 0.1276 0.2243 0.071 Uiso 1 1 calc R . . .
C19 C 0.6723(2) 0.437(3) 0.3648(5) 0.069(4) Uani 1 1 d . . . .
C20 C 0.6615(3) 0.470(2) 0.2905(5) 0.060(3) Uani 1 1 d . . . .
C21 C 0.6743(3) 0.335(2) 0.2375(5) 0.070(4) Uani 1 1 d . . . .
H21 H 0.6667 0.3588 0.1878 0.084 Uiso 1 1 calc R . . .
C22 C 0.6346(4) 0.840(2) 0.3098(5) 0.087(4) Uani 1 1 d . . . .
H22A H 0.6237 0.9658 0.2787 0.104 Uiso 1 1 calc R . . .
H22B H 0.6556 0.8997 0.3257 0.104 Uiso 1 1 calc R . . .
C23 C 0.6174(2) 0.793(2) 0.3755(4) 0.051(3) Uani 1 1 d . . . .
H23 H 0.6212 0.9335 0.4097 0.061 Uiso 1 1 calc R . . .
C24 C 0.62745(19) 0.5688(19) 0.4163(4) 0.044(2) Uani 1 1 d . . . .
H24 H 0.6189 0.4250 0.3881 0.052 Uiso 1 1 calc R . . .
C25 C 0.61724(19) 0.5572(18) 0.4932(4) 0.041(2) Uani 1 1 d . . . .
C26 C 0.59567(19) 0.3845(17) 0.5078(4) 0.042(2) Uani 1 1 d . . . .
H26 H 0.5885 0.2713 0.4710 0.050 Uiso 1 1 calc R . . .
C27 C 0.58424(19) 0.3755(16) 0.5767(4) 0.037(2) Uani 1 1 d . . . .
C28 C 0.5956(2) 0.5396(18) 0.6288(4) 0.042(2) Uani 1 1 d . . . .
C29 C 0.6172(2) 0.7128(19) 0.6156(4) 0.048(2) Uani 1 1 d . . . .
H29 H 0.6246 0.8247 0.6527 0.058 Uiso 1 1 calc R . . .
C30 C 0.6280(2) 0.719(2) 0.5466(4) 0.048(2) Uani 1 1 d . . . .
H30 H 0.6429 0.8371 0.5363 0.058 Uiso 1 1 calc R . . .
C31 C 0.5915(2) 0.3619(18) 0.7437(4) 0.041(2) Uani 1 1 d . . . .
C32 C 0.5777(2) 0.2138(17) 0.8619(4) 0.044(2) Uani 1 1 d . . . .
C33 C 0.6064(2) 0.3058(18) 0.9047(5) 0.053(3) Uani 1 1 d . . . .
H33A H 0.6240 0.2847 0.8757 0.079 Uiso 1 1 calc GR . . .
H33B H 0.6100 0.2144 0.9505 0.079 Uiso 1 1 calc GR . . .
H33C H 0.6039 0.4783 0.9157 0.079 Uiso 1 1 calc GR . . .
C34 C 0.5800(2) -0.0529(17) 0.8420(5) 0.051(3) Uani 1 1 d . . . .
H34A H 0.5611 -0.1028 0.8124 0.077 Uiso 1 1 calc GR . . .
H34B H 0.5825 -0.1503 0.8870 0.077 Uiso 1 1 calc GR . . .
H34C H 0.5978 -0.0777 0.8140 0.077 Uiso 1 1 calc GR . . .
C35 C 0.5489(2) 0.2596(19) 0.8996(5) 0.057(3) Uani 1 1 d . . . .
H35A H 0.5460 0.4347 0.9050 0.086 Uiso 1 1 calc GR . . .
H35B H 0.5511 0.1832 0.9481 0.086 Uiso 1 1 calc GR . . .
H35C H 0.5311 0.1906 0.8703 0.086 Uiso 1 1 calc GR . . .
C36 C 0.5666(4) 0.957(3) 0.3522(12) 0.137(8) Uani 1 1 d . . . .
C37 C 0.5187(3) 0.6953(19) 0.3146(5) 0.064(3) Uani 1 1 d . . . .
C38 C 0.4906(3) 0.807(4) 0.2848(7) 0.123(7) Uani 1 1 d . . . .
H38A H 0.4848 0.9350 0.3178 0.185 Uiso 1 1 calc GR . . .
H38B H 0.4742 0.6842 0.2793 0.185 Uiso 1 1 calc GR . . .
H38C H 0.4935 0.8766 0.2367 0.185 Uiso 1 1 calc GR . . .
C39 C 0.5172(3) 0.578(2) 0.3876(5) 0.072(3) Uani 1 1 d . . . .
H39A H 0.5380 0.5306 0.4075 0.109 Uiso 1 1 calc GR . . .
H39B H 0.5040 0.4338 0.3821 0.109 Uiso 1 1 calc GR . . .
H39C H 0.5086 0.6928 0.4211 0.109 Uiso 1 1 calc GR . . .
C40 C 0.5372(3) 0.571(3) 0.2661(7) 0.115(6) Uani 1 1 d . . . .
H40A H 0.5363 0.6566 0.2191 0.173 Uiso 1 1 calc GR . . .
H40B H 0.5294 0.4050 0.2581 0.173 Uiso 1 1 calc GR . . .
H40C H 0.5587 0.5647 0.2878 0.173 Uiso 1 1 calc GR . . .
C41 C 0.8163(2) 0.5261(19) 0.2179(5) 0.054(3) Uani 1 1 d . . . .
H41A H 0.8174 0.6657 0.1843 0.064 Uiso 1 1 calc R . . .
H41B H 0.8374 0.4603 0.2291 0.064 Uiso 1 1 calc R . . .
C42 C 0.8035(2) 0.607(2) 0.2877(5) 0.057(3) Uani 1 1 d . . . .
C43 C 0.7686(4) 0.599(3) 0.2915(9) 0.046(5) Uani 0.482(14) 1 d . P A 1
H43 H 0.7554 0.5496 0.2499 0.055 Uiso 0.482(14) 1 calc R P A 1
C44 C 0.7563(4) 0.663(4) 0.3553(9) 0.052(6) Uani 0.482(14) 1 d . P A 1
H44 H 0.7349 0.6472 0.3611 0.062 Uiso 0.482(14) 1 calc R P A 1
C45 C 0.5507(2) 0.050(2) 0.5408(5) 0.061(3) Uani 1 1 d . . . .
H45A H 0.5404 0.1407 0.4995 0.092 Uiso 1 1 calc GR . . .
H45B H 0.5357 -0.0583 0.5611 0.092 Uiso 1 1 calc GR . . .
H45C H 0.5675 -0.0471 0.5236 0.092 Uiso 1 1 calc GR . . .
C46 C 0.8069(4) 0.776(4) 0.4052(9) 0.036(5) Uani 0.482(14) 1 d . P A 1
H46 H 0.8208 0.8403 0.4434 0.043 Uiso 0.482(14) 1 calc R P A 1
C47 C 0.8179(5) 0.704(3) 0.3420(9) 0.033(4) Uani 0.482(14) 1 d . P A 1
H47 H 0.8393 0.7313 0.3386 0.039 Uiso 0.482(14) 1 calc R P A 1
C48 C 0.7963(5) 0.439(5) 0.3407(10) 0.075(8) Uani 0.518(14) 1 d . P A 2
H48A H 0.8153 0.3452 0.3560 0.089 Uiso 0.518(14) 1 calc R P A 2
H48B H 0.7810 0.3236 0.3172 0.089 Uiso 0.518(14) 1 calc R P A 2
C49 C 0.7846(5) 0.532(6) 0.4044(11) 0.076(7) Uani 0.518(14) 1 d . P A 2
H49 H 0.7805 0.4202 0.4420 0.091 Uiso 0.518(14) 1 calc R P A 2
C50 C 0.8063(6) 0.846(6) 0.3072(13) 0.075(8) Uani 0.518(14) 1 d . P A 2
H50 H 0.8161 0.9568 0.2771 0.090 Uiso 0.518(14) 1 calc R P A 2
C51 C 0.7946(6) 0.928(7) 0.3719(15) 0.100(12) Uani 0.518(14) 1 d . P A 2
H51A H 0.7802 1.0632 0.3585 0.119 Uiso 0.518(14) 1 calc R P A 2
H51B H 0.8121 0.9964 0.4038 0.119 Uiso 0.518(14) 1 calc R P A 2

loop_
_atom_site_aniso_label
_atom_site_aniso_U_11
_atom_site_aniso_U_22
_atom_site_aniso_U_33
_atom_site_aniso_U_23
_atom_site_aniso_U_13
_atom_site_aniso_U_12
O1 0.059(4) 0.071(5) 0.042(3) -0.012(3) 0.012(3) -0.016(4)
O2 0.049(4) 0.061(4) 0.031(3) -0.015(3) 0.009(3) -0.002(3)
O3 0.047(4) 0.062(4) 0.033(3) -0.009(3) 0.013(3) 0.005(3)
O4 0.063(4) 0.090(6) 0.039(3) 0.001(4) 0.005(3) -0.020(4)
O5 0.063(5) 0.145(8) 0.034(3) -0.019(5) 0.007(3) -0.009(5)
O6 0.156(8) 0.069(5) 0.026(3) 0.004(3) 0.007(4) 0.014(5)
O7 0.038(4) 0.121(6) 0.026(3) -0.012(4) 0.011(2) -0.017(4)
O8 0.127(7) 0.045(5) 0.090(5) 0.016(4) 0.001(5) -0.012(5)
O9 0.150(9) 0.078(6) 0.068(5) -0.006(4) -0.010(5) 0.021(6)
O10 0.157(9) 0.084(7) 0.059(5) -0.001(4) -0.013(5) -0.005(7)
O11 0.057(4) 0.058(4) 0.040(3) 0.006(3) 0.018(3) -0.008(4)
O12 0.055(4) 0.049(4) 0.029(3) 0.006(3) 0.013(2) 0.010(3)
O13 0.050(4) 0.058(4) 0.035(3) 0.004(3) 0.009(3) 0.010(4)
O14 0.051(4) 0.046(4) 0.032(3) 0.005(3) 0.008(3) 0.007(3)
C1 0.046(6) 0.048(6) 0.035(5) 0.001(4) -0.004(4) 0.003(5)
C1A 0.072(9) 0.35(3) 0.033(6) -0.052(11) 0.000(6) 0.057(13)
C1B 0.043(7) 0.31(3) 0.038(6) -0.050(10) -0.007(5) 0.036(11)
C2 0.040(5) 0.068(6) 0.026(4) 0.006(4) 0.003(4) 0.006(5)
C3 0.039(5) 0.053(6) 0.031(4) -0.001(4) 0.005(4) 0.010(5)
C4 0.046(5) 0.050(6) 0.031(4) -0.006(4) 0.008(4) 0.002(4)
C5 0.041(5) 0.052(6) 0.028(4) -0.001(4) 0.003(4) 0.006(5)
C6 0.054(6) 0.061(6) 0.030(4) -0.017(4) 0.015(4) 0.008(5)
C7 0.057(6) 0.058(6) 0.026(4) -0.011(4) 0.012(4) 0.004(5)
C8 0.053(6) 0.062(6) 0.040(5) -0.002(5) 0.007(4) 0.008(5)
C9 0.036(6) 0.137(11) 0.036(5) -0.006(6) 0.008(4) -0.004(7)
C10 0.049(6) 0.086(8) 0.035(5) -0.003(5) 0.008(4) 0.004(6)
C11 0.092(10) 0.095(11) 0.037(6) -0.001(7) 0.021(6) 0.013(8)
C12 0.065(7) 0.062(7) 0.034(5) -0.008(5) 0.009(4) 0.006(6)
C13 0.049(6) 0.068(7) 0.033(5) 0.004(5) -0.002(4) 0.001(5)
C14 0.059(7) 0.083(8) 0.042(5) -0.018(6) 0.019(5) -0.012(6)
C15 0.047(6) 0.143(12) 0.035(5) -0.002(6) 0.004(4) -0.009(7)
C16 0.048(5) 0.058(6) 0.025(4) -0.011(4) 0.011(4) 0.007(5)
C17 0.092(9) 0.052(7) 0.038(5) -0.001(4) 0.013(5) -0.002(6)
C18 0.046(6) 0.098(9) 0.035(5) -0.010(5) 0.009(4) -0.001(6)
C19 0.034(6) 0.137(11) 0.037(5) -0.017(6) 0.007(4) -0.013(6)
C20 0.082(8) 0.077(8) 0.023(5) 0.002(5) 0.010(5) -0.016(6)
C21 0.100(9) 0.088(9) 0.022(5) 0.000(5) 0.009(5) -0.045(8)
C22 0.176(14) 0.053(7) 0.034(5) 0.001(5) 0.027(6) -0.030(8)
C23 0.051(6) 0.069(7) 0.030(4) 0.007(5) -0.010(4) -0.021(5)
C24 0.042(5) 0.063(6) 0.026(4) 0.002(4) 0.002(3) -0.014(5)
C25 0.038(5) 0.060(6) 0.025(4) 0.011(4) 0.004(4) -0.003(5)
C26 0.039(5) 0.054(6) 0.033(4) 0.007(4) 0.006(4) 0.007(5)
C27 0.040(5) 0.044(5) 0.028(4) 0.009(4) 0.011(4) 0.001(4)
C28 0.045(5) 0.056(6) 0.026(4) 0.006(4) 0.007(4) 0.005(5)
C29 0.054(6) 0.067(7) 0.024(4) -0.001(4) 0.002(4) -0.003(5)
C30 0.038(5) 0.068(7) 0.039(5) 0.001(5) 0.007(4) -0.007(5)
C31 0.044(6) 0.054(6) 0.027(4) -0.001(4) 0.007(4) -0.002(5)
C32 0.068(6) 0.041(5) 0.024(4) 0.007(4) 0.008(4) -0.002(5)
C33 0.073(7) 0.048(6) 0.036(5) -0.005(4) 0.000(4) 0.001(5)
C34 0.075(7) 0.041(6) 0.038(5) 0.002(4) 0.005(5) -0.011(5)
C35 0.081(7) 0.058(6) 0.036(5) 0.009(5) 0.020(5) -0.019(6)
C36 0.104(11) 0.046(9) 0.24(2) -0.041(10) -0.103(13) -0.003(9)
C37 0.102(9) 0.048(6) 0.042(5) -0.006(5) 0.004(5) 0.011(6)
C38 0.093(10) 0.195(18) 0.083(8) 0.057(11) 0.014(7) 0.068(12)
C39 0.106(9) 0.061(7) 0.052(6) 0.006(6) 0.019(6) 0.018(7)
C40 0.093(10) 0.164(15) 0.096(9) 0.077(11) 0.052(8) 0.064(10)
C41 0.065(7) 0.056(7) 0.043(5) -0.013(5) 0.020(4) -0.012(5)
C42 0.072(8) 0.065(7) 0.037(5) -0.006(5) 0.020(5) -0.007(6)
C43 0.043(12) 0.045(12) 0.048(11) -0.015(9) -0.008(8) -0.005(9)
C44 0.054(13) 0.078(16) 0.026(9) -0.026(9) 0.018(8) -0.019(11)
C45 0.075(7) 0.062(7) 0.046(5) 0.006(5) 0.007(5) -0.024(6)
C46 0.018(10) 0.058(13) 0.029(9) -0.006(9) -0.009(8) -0.004(9)
C47 0.042(11) 0.034(11) 0.023(9) 0.003(9) 0.006(8) -0.004(9)
C48 0.048(13) 0.13(2) 0.043(11) -0.023(13) -0.001(9) -0.005(13)
C49 0.069(16) 0.11(2) 0.056(13) -0.011(13) 0.025(10) 0.023(14)
C50 0.072(16) 0.11(2) 0.046(13) -0.030(15) 0.003(11) -0.011(15)
C51 0.063(17) 0.16(3) 0.074(18) -0.06(2) -0.019(14) 0.024(19)

loop_
_atom_type_symbol
_atom_type_description
_atom_type_scat_dispersion_real
_atom_type_scat_dispersion_imag
_atom_type_scat_source
C C 0.0181 0.0091 'International Tables Vol C Tables 4.2.6.8 and 6.1.1.4'
H H 0.0000 0.0000 'International Tables Vol C Tables 4.2.6.8 and 6.1.1.4'
O O 0.0492 0.0322 'International Tables Vol C Tables 4.2.6.8 and 6.1.1.4'

loop_
_geom_angle_atom_site_label_1
_geom_angle_atom_site_label_2
_geom_angle_atom_site_label_3
_geom_angle
C3 O2 C41 118.4(7)
C5 O3 C6 118.5(7)
C20 O6 C22 115.3(9)
C19 O7 C24 114.2(6)
C36 O8 C23 117.3(9)
C36 O9 C37 125.8(11)
C27 O11 C45 117.0(6)
C31 O12 C28 115.5(7)
C31 O14 C32 119.9(7)
O1 C1 C2 120.1(8)
O1 C1 C16 116.7(8)
C16 C1 C2 123.2(8)
C9 C1A C1B 118.7(15)
C19 C1B C1A 123.7(11)
C1 C2 C3 115.6(8)
C1 C2 C13 120.7(9)
C3 C2 C13 123.6(8)
O2 C3 C2 116.4(7)
O2 C3 C4 121.8(8)
C4 C3 C2 121.7(7)
C3 C4 C5 119.9(8)
O3 C5 C4 114.4(8)
O3 C5 C16 125.2(7)
C4 C5 C16 120.4(8)
O3 C6 C7 106.5(7)
C8 C7 C6 122.1(9)
C8 C7 C12 118.6(9)
C12 C7 C6 119.3(9)
C10 C8 C7 120.8(9)
C1A C9 C15 119.6(12)
C21 C9 C1A 118.0(12)
C21 C9 C15 122.4(9)
C14 C10 C8 119.5(10)
C46 C11 C44 120.5(13)
C49 C11 C51 116.3(19)
C17 C12 C7 120.2(10)
O4 C13 C2 118.1(9)
O4 C13 C18 118.2(9)
C2 C13 C18 123.6(10)
C10 C14 C17 120.3(10)
O5 C15 C9 108.6(9)
O5 C15 C18 111.5(8)
C9 C15 C18 109.9(10)
C1 C16 C5 119.1(7)
C12 C17 C14 120.5(10)
C13 C18 C15 113.9(9)
O7 C19 C1B 119.0(8)
O7 C19 C20 124.3(11)
C1B C19 C20 116.6(10)
O6 C20 C19 122.5(10)
C21 C20 O6 117.9(8)
C21 C20 C19 119.3(12)
C9 C21 C20 123.6(9)
O6 C22 C23 109.5(9)
C22 C23 O8 114.6(8)
C24 C23 O8 104.9(7)
C24 C23 C22 113.7(9)
O7 C24 C23 109.0(7)
O7 C24 C25 108.0(6)
C23 C24 C25 113.8(8)
C26 C25 C24 118.2(8)
C30 C25 C24 121.6(8)
C30 C25 C26 120.1(7)
C25 C26 C27 120.3(8)
O11 C27 C26 124.5(7)
O11 C27 C28 117.6(7)
C28 C27 C26 117.9(8)
C27 C28 O12 117.6(8)
C27 C28 C29 122.8(7)
C29 C28 O12 119.4(8)
C28 C29 C30 118.1(8)
C25 C30 C29 120.7(9)
O13 C31 O12 124.9(8)
O13 C31 O14 129.9(8)
O14 C31 O12 105.2(8)
O14 C32 C33 108.1(7)
O14 C32 C34 110.8(6)
O14 C32 C35 101.6(7)
C33 C32 C34 112.4(8)
C33 C32 C35 112.9(7)
C35 C32 C34 110.4(8)
O8 C36 O9 117.9(12)
O10 C36 O8 122.9(15)
O10 C36 O9 114.3(15)
C38 C37 O9 96.1(11)
C38 C37 C39 114.8(11)
C39 C37 O9 108.8(8)
C40 C37 O9 99.5(11)
C40 C37 C38 118.7(10)
C40 C37 C39 115.0(10)
O2 C41 C42 108.8(8)
C41 C42 C43 118.4(10)
C47 C42 C41 127.3(12)
C47 C42 C43 114.0(13)
C48 C42 C41 120.9(13)
C50 C42 C41 118.5(14)
C50 C42 C48 118.5(16)
C44 C43 C42 119.9(14)
C43 C44 C11 115.3(15)
C11 C46 C47 121.8(15)
C42 C47 C46 128.0(17)
C42 C48 C49 117(2)
C11 C49 C48 124(2)
C42 C50 C51 120(3)
C50 C51 C11 119(3)

loop_
_geom_bond_atom_site_label_1
_geom_bond_atom_site_label_2
_geom_bond_distance
O1 C1 1.346(11)
O2 C3 1.359(10)
O2 C41 1.417(11)
O3 C5 1.352(10)
O3 C6 1.445(9)
O4 C13 1.265(12)
O5 C15 1.411(11)
O6 C20 1.387(13)
O6 C22 1.445(14)
O7 C19 1.370(12)
O7 C24 1.438(10)
O8 C23 1.532(12)
O8 C36 1.260(17)
O9 C36 1.302(16)
O9 C37 1.587(15)
O10 C36 1.259(19)
O11 C27 1.355(10)
O11 C45 1.422(11)
O12 C28 1.417(10)
O12 C31 1.354(11)
O13 C31 1.189(10)
O14 C31 1.318(10)
O14 C32 1.500(10)
C1 C2 1.420(12)
C1 C16 1.357(12)
C1A C1B 1.40(2)
C1A C9 1.390(15)
C1B C19 1.39(2)
C2 C3 1.433(13)
C2 C13 1.456(13)
C3 C4 1.364(12)
C4 C5 1.398(12)
C5 C16 1.399(13)
C6 C7 1.509(13)
C7 C8 1.381(13)
C7 C12 1.388(14)
C8 C10 1.377(14)
C9 C15 1.493(16)
C9 C21 1.378(17)
C10 C14 1.361(16)
C11 C44 1.50(2)
C11 C46 1.25(2)
C11 C49 1.30(3)
C11 C51 1.43(4)
C12 C17 1.361(14)
C13 C18 1.503(14)
C14 C17 1.372(15)
C15 C18 1.523(14)
C19 C20 1.410(13)
C20 C21 1.380(16)
C22 C23 1.496(14)
C23 C24 1.489(14)
C24 C25 1.516(11)
C25 C26 1.380(12)
C25 C30 1.375(13)
C26 C27 1.399(11)
C27 C28 1.374(12)
C28 C29 1.377(13)
C29 C30 1.388(12)
C32 C33 1.501(13)
C32 C34 1.520(13)
C32 C35 1.504(13)
C37 C38 1.432(16)
C37 C39 1.492(14)
C37 C40 1.429(16)
C41 C42 1.508(13)
C42 C43 1.53(2)
C42 C47 1.25(2)
C42 C48 1.40(3)
C42 C50 1.37(3)
C43 C44 1.38(2)
C46 C47 1.35(2)
C48 C49 1.41(3)
C50 C51 1.41(3)

loop_
_geom_torsion_atom_site_label_1
_geom_torsion_atom_site_label_2
_geom_torsion_atom_site_label_3
_geom_torsion_atom_site_label_4
_geom_torsion
O1 C1 C2 C3 178.1(7)
O1 C1 C2 C13 -4.2(13)
O1 C1 C16 C5 -179.9(8)
O2 C3 C4 C5 179.7(8)
O2 C41 C42 C43 -30.6(15)
O2 C41 C42 C47 156.7(15)
O2 C41 C42 C48 52.2(15)
O2 C41 C42 C50 -144.1(16)
O3 C5 C16 C1 -179.8(8)
O3 C6 C7 C8 90.1(10)
O3 C6 C7 C12 -87.1(9)
O4 C13 C18 C15 -2.8(13)
O5 C15 C18 C13 -63.8(14)
O6 C20 C21 C9 -174.9(10)
O6 C22 C23 O8 -74.9(13)
O6 C22 C23 C24 45.8(13)
O7 C19 C20 O6 -3.6(18)
O7 C19 C20 C21 -177.8(10)
O7 C24 C25 C26 -126.5(9)
O7 C24 C25 C30 56.1(11)
O8 C23 C24 O7 168.8(6)
O8 C23 C24 C25 -70.6(9)
O11 C27 C28 O12 -5.4(11)
O11 C27 C28 C29 -179.6(8)
O12 C28 C29 C30 -174.5(8)
C1 C2 C3 O2 -177.2(7)
C1 C2 C3 C4 2.3(12)
C1 C2 C13 O4 11.1(13)
C1 C2 C13 C18 -164.7(8)
C1A C1B C19 O7 179.0(17)
C1A C1B C19 C20 -1(3)
C1A C9 C15 O5 161.5(15)
C1A C9 C15 C18 -76.3(17)
C1A C9 C21 C20 -2(2)
C1B C1A C9 C15 -176.8(17)
C1B C1A C9 C21 3(3)
C1B C19 C20 O6 176.0(13)
C1B C19 C20 C21 1.8(18)
C2 C1 C16 C5 1.3(13)
C2 C3 C4 C5 0.2(13)
C2 C13 C18 C15 172.9(8)
C3 O2 C41 C42 -176.9(8)
C3 C2 C13 O4 -171.4(8)
C3 C2 C13 C18 12.8(13)
C3 C4 C5 O3 178.9(7)
C3 C4 C5 C16 -2.2(13)
C4 C5 C16 C1 1.5(12)
C5 O3 C6 C7 179.5(7)
C6 O3 C5 C4 -178.7(7)
C6 O3 C5 C16 2.5(12)
C6 C7 C8 C10 -178.8(8)
C6 C7 C12 C17 179.3(8)
C7 C8 C10 C14 0.5(13)
C7 C12 C17 C14 -1.3(13)
C8 C7 C12 C17 1.9(12)
C8 C10 C14 C17 0.1(14)
C9 C1A C1B C19 -2(3)
C9 C15 C18 C13 175.7(9)
C10 C14 C17 C12 0.3(14)
C11 C46 C47 C42 -3(3)
C12 C7 C8 C10 -1.5(12)
C13 C2 C3 O2 5.2(12)
C13 C2 C3 C4 -175.3(8)
C15 C9 C21 C20 177.9(10)
C16 C1 C2 C3 -3.1(12)
C16 C1 C2 C13 174.6(8)
C19 O7 C24 C23 -89.2(11)
C19 O7 C24 C25 146.7(9)
C19 C20 C21 C9 -0.5(17)
C20 O6 C22 C23 -87.1(13)
C21 C9 C15 O5 -18.5(16)
C21 C9 C15 C18 103.7(12)
C22 O6 C20 C19 38.5(15)
C22 O6 C20 C21 -147.3(9)
C22 C23 C24 O7 42.7(10)
C22 C23 C24 C25 163.3(8)
C23 O8 C36 O9 168.0(14)
C23 O8 C36 O10 14(3)
C23 C24 C25 C26 112.3(9)
C23 C24 C25 C30 -65.0(11)
C24 O7 C19 C1B -136.3(13)
C24 O7 C19 C20 43.3(15)
C24 C25 C26 C27 -176.4(8)
C24 C25 C30 C29 176.9(9)
C25 C26 C27 O11 179.4(8)
C25 C26 C27 C28 -1.2(12)
C26 C25 C30 C29 -0.4(13)
C26 C27 C28 O12 175.1(7)
C26 C27 C28 C29 1.0(12)
C27 C28 C29 C30 -0.4(13)
C28 O12 C31 O13 15.7(12)
C28 O12 C31 O14 -166.9(7)
C28 C29 C30 C25 0.1(13)
C30 C25 C26 C27 0.9(13)
C31 O12 C28 C27 77.7(9)
C31 O12 C28 C29 -107.9(9)
C31 O14 C32 C33 65.3(9)
C31 O14 C32 C34 -58.3(11)
C31 O14 C32 C35 -175.6(7)
C32 O14 C31 O12 -171.3(6)
C32 O14 C31 O13 5.9(13)
C36 O8 C23 C22 -82.6(16)
C36 O8 C23 C24 151.9(14)
C36 O9 C37 C38 179.6(15)
C36 O9 C37 C39 60.8(18)
C36 O9 C37 C40 -59.9(17)
C37 O9 C36 O8 13(3)
C37 O9 C36 O10 169.2(12)
C41 O2 C3 C2 175.0(8)
C41 O2 C3 C4 -4.6(12)
C41 C42 C43 C44 177.5(16)
C41 C42 C47 C46 -179.2(17)
C41 C42 C48 C49 179.8(15)
C41 C42 C50 C51 180.0(19)
C42 C43 C44 C11 5(3)
C42 C48 C49 C11 3(3)
C42 C50 C51 C11 -2(4)
C43 C42 C47 C46 8(3)
C43 C42 C48 C49 -68.3(19)
C43 C42 C50 C51 54(3)
C44 C11 C46 C47 -1(3)
C44 C11 C49 C48 69(2)
C44 C11 C51 C50 -52(3)
C45 O11 C27 C26 -2.3(12)
C45 O11 C27 C28 178.3(8)
C46 C11 C44 C43 -1(3)
C46 C11 C49 C48 -58(2)
C46 C11 C51 C50 71(3)
C47 C42 C43 C44 -9(2)
C47 C42 C48 C49 51(2)
C47 C42 C50 C51 -64(3)
C48 C42 C43 C44 62.3(19)
C48 C42 C47 C46 -56(2)
C48 C42 C50 C51 -16(3)
C49 C11 C44 C43 -68(2)
C49 C11 C46 C47 60(2)
C49 C11 C51 C50 21(3)
C50 C42 C43 C44 -56(2)
C50 C42 C47 C46 83(3)
C50 C42 C48 C49 16(3)
C51 C11 C44 C43 47(2)
C51 C11 C46 C47 -75(2)
C51 C11 C49 C48 -21(3)
